data_4116286
loop_
_publ_author_name
'Cara C. Evans'
'Lisa Sukarto'
'Michael D. Ward'

_publ_section_title
;
 Sterically Controlled Architectural Reversion in Hydrogen-Bonded
 Crystalline Clathrates
;
_journal_name_full 'Journal of the American Chemical Society'
_journal_page_first 320
_journal_page_last 325
_journal_paper_doi 10.1021/ja983122o
_journal_volume 121
_journal_year 1999
_chemical_compound_source 'C. Evans / Prof. M. Ward'
_chemical_formula_sum 'C14 H20 N8 O6 S2'
_chemical_formula_weight 460.50
_chemical_name_common 'guanidinium azobenzene-4,4'-disulfonate . nitrobenzene'
_chemical_name_systematic
;
 ?
;
_space_group_IT_number 2
_symmetry_cell_setting triclinic
_symmetry_space_group_name_Hall '-P 1'
_symmetry_space_group_name_H-M 'P -1'
_atom_sites_solution_hydrogens geom
_atom_sites_solution_primary direct
_atom_sites_solution_secondary difmap
_audit_creation_method SHELXL
_cell_angle_alpha 89.185(2)
_cell_angle_beta 89.696(2)
_cell_angle_gamma 62.094(1)
_cell_formula_units_Z 1
_cell_length_a 7.1781(3)
_cell_length_b 7.3188(4)
_cell_length_c 16.7531(7)
_cell_measurement_temperature 173(2)
_cell_volume 777.70(6)
_computing_structure_refinement 'SHELXL-93 (Sheldrick, 1993)'
_computing_structure_solution 'SHELXS-86 (Sheldrick, 1990)'
_diffrn_ambient_temperature 173(2)
_diffrn_radiation_monochromator graphite
_diffrn_radiation_source 'fine-focus sealed tube'
_diffrn_radiation_type MoK\a
_diffrn_radiation_wavelength 0.71073
_diffrn_reflns_av_R_equivalents 0.0227
_diffrn_reflns_av_sigmaI/netI 0.0553
_diffrn_reflns_limit_h_max 8
_diffrn_reflns_limit_h_min -8
_diffrn_reflns_limit_k_max 8
_diffrn_reflns_limit_k_min -8
_diffrn_reflns_limit_l_max 19
_diffrn_reflns_limit_l_min 0
_diffrn_reflns_number 2660
_diffrn_reflns_theta_max 24.98
_diffrn_reflns_theta_min 1.22
_exptl_absorpt_coefficient_mu 0.204
_exptl_absorpt_correction_T_max 1.000
_exptl_absorpt_correction_T_min 0.663
_exptl_absorpt_correction_type 'SADABS (Shedrick, 1996)'
_exptl_crystal_colour 0.34
_exptl_crystal_density_diffrn 0.983
_exptl_crystal_description Plate
_exptl_crystal_F_000 240
_exptl_crystal_size_max 0.22
_exptl_crystal_size_mid 0.08
_refine_diff_density_max 0.670
_refine_diff_density_min -0.509
_refine_diff_density_rms 0.068
_refine_ls_extinction_method none
_refine_ls_goodness_of_fit_all 1.122
_refine_ls_goodness_of_fit_obs 1.259
_refine_ls_matrix_type full
_refine_ls_number_parameters 136
_refine_ls_number_reflns 2659
_refine_ls_number_restraints 12
_refine_ls_restrained_S_all 1.152
_refine_ls_restrained_S_obs 1.264
_refine_ls_R_factor_all 0.0841
_refine_ls_R_factor_obs 0.0673
_refine_ls_shift/esd_max 0.000
_refine_ls_shift/esd_mean 0.000
_refine_ls_structure_factor_coef Fsqd
_refine_ls_weighting_details 'w=1/[\s^2^(Fo^2^)+(0.1212P)^2^+0.1350P] where P=(Fo^2^+2Fc^2^)/3'
_refine_ls_weighting_scheme calc
_refine_ls_wR_factor_all 0.2125
_refine_ls_wR_factor_obs 0.2000
_reflns_number_observed 1973
_reflns_number_total 2660
_reflns_observed_criterion >2sigma(I)
_cod_data_source_file ja983122o_2.cif
_cod_data_source_block 98099a
_cod_depositor_comments
;
The following automatic conversions were performed:

'_refine_ls_weighting_scheme' value 'calc
w=1/[\s^2^(Fo^2^)+(0.1212P)^2^+0.1350P] where P=(Fo^2^+2Fc^2^)/3' was
changed to 'calc'. New tag '_refine_ls_weighting_details' was
created. The value of the new tag was set to
'w=1/[\s^2^(Fo^2^)+(0.1212P)^2^+0.1350P] where P=(Fo^2^+2Fc^2^)/3'.

Automatic conversion script
Id: cif_fix_values 3143 2015-03-26 13:38:13Z robertas 
;
_cod_database_code 4116286

loop_
_symmetry_equiv_pos_as_xyz
'x, y, z'
'-x, -y, -z'

loop_
_atom_site_aniso_label
_atom_site_aniso_U_11
_atom_site_aniso_U_22
_atom_site_aniso_U_33
_atom_site_aniso_U_23
_atom_site_aniso_U_13
_atom_site_aniso_U_12
S1 0.0329(5) 0.0374(5) 0.0360(5) 0.0002(4) -0.0032(3) -0.0133(4)
O1 0.0344(14) 0.0391(14) 0.072(2) 0.0021(13) -0.0060(12) -0.0152(12)
O2 0.0355(14) 0.0364(14) 0.0491(15) -0.0067(11) 0.0017(11) -0.0122(11)
O3 0.0313(13) 0.0359(13) 0.0478(15) 0.0012(11) -0.0008(10) -0.0105(11)
C1 0.092(5) 0.164(7) 0.036(3) -0.018(3) -0.005(3) 0.014(4)
C2 0.140(6) 0.118(5) 0.041(3) 0.010(3) 0.005(3) -0.050(4)
C3 0.107(4) 0.126(5) 0.053(3) 0.024(3) -0.011(3) -0.066(4)
C4 0.051(2) 0.060(3) 0.036(2) -0.005(2) -0.002(2) -0.005(2)
C5 0.095(5) 0.477(18) 0.050(3) -0.026(6) -0.005(3) -0.141(8)
C6 0.092(5) 0.549(24) 0.053(4) -0.048(7) -0.004(4) -0.109(9)
N1 0.138(6) 0.174(6) 0.041(3) 0.001(3) -0.021(3) 0.027(5)
C7 0.033(2) 0.039(2) 0.034(2) 0.0022(15) -0.0018(14) -0.015(2)
N2 0.030(2) 0.035(2) 0.048(2) 0.0037(13) -0.0017(12) -0.0130(13)
N3 0.032(2) 0.036(2) 0.062(2) 0.0069(14) -0.0058(14) -0.0124(14)
N4 0.032(2) 0.035(2) 0.066(2) 0.0043(14) -0.0034(14) -0.0135(14)

loop_
_atom_site_label
_atom_site_type_symbol
_atom_site_fract_x
_atom_site_fract_y
_atom_site_fract_z
_atom_site_U_iso_or_equiv
_atom_site_thermal_displace_type
_atom_site_occupancy
_atom_site_calc_flag
_atom_site_refinement_flags
S1 S 0.19623(13) 0.39438(13) 0.36701(5) 0.0367(3) Uani 1 d .
O1 O 0.0893(4) 0.2779(4) 0.3950(2) 0.0492(7) Uani 1 d .
O2 O 0.0961(4) 0.6041(4) 0.39736(15) 0.0421(6) Uani 1 d .
O3 O 0.4224(4) 0.2876(4) 0.38150(15) 0.0404(6) Uani 1 d .
C1 C 0.1010(11) 0.4770(12) 0.1013(3) 0.126(3) Uani 1 d U
C2 C 0.2583(13) 0.4807(10) 0.1327(3) 0.104(2) Uani 1 d U
H2B H 0.3531(13) 0.5057(10) 0.1001(3) 0.125 Uiso 1 calc R
C3 C 0.2946(10) 0.4487(10) 0.2139(3) 0.091(2) Uani 1 d U
H3B H 0.4164(10) 0.4486(10) 0.2359(3) 0.109 Uiso 1 calc R
C4 C 0.1625(7) 0.4178(7) 0.2627(2) 0.0569(11) Uani 1 d U
C5 C -0.0011(12) 0.3984(22) 0.2281(4) 0.205(6) Uani 1 d U
H5A H -0.0871(12) 0.3579(22) 0.2592(4) 0.246 Uiso 1 calc R
C6 C -0.0375(13) 0.4391(25) 0.1468(5) 0.247(8) Uani 1 d U
H6A H -0.1579(13) 0.4409(25) 0.1227(5) 0.297 Uiso 1 calc R
N1 N 0.0775(10) 0.5033(12) 0.0141(3) 0.158(4) Uani 1 d .
C7 C -0.4643(5) 0.7347(5) 0.4209(2) 0.0358(8) Uani 1 d .
N2 N -0.3638(4) 0.5311(4) 0.4208(2) 0.0384(7) Uani 1 d .
H2C H -0.4353(4) 0.4610(4) 0.4201(2) 0.046 Uiso 1 calc R
H2D H -0.2251(4) 0.4653(4) 0.4213(2) 0.046 Uiso 1 calc R
N3 N -0.3561(5) 0.8410(5) 0.4227(2) 0.0447(8) Uani 1 d .
H3C H -0.2174(5) 0.7752(5) 0.4237(2) 0.054 Uiso 1 calc R
H3D H -0.4233(5) 0.9770(5) 0.4228(2) 0.054 Uiso 1 calc R
N4 N -0.6741(4) 0.8339(5) 0.4201(2) 0.0455(8) Uani 1 d .
H4A H -0.7453(4) 0.7634(5) 0.4195(2) 0.055 Uiso 1 calc R
H4B H -0.7416(4) 0.9699(5) 0.4202(2) 0.055 Uiso 1 calc R

loop_
_atom_type_symbol
_atom_type_description
_atom_type_scat_dispersion_real
_atom_type_scat_dispersion_imag
_atom_type_scat_source
C C 0.0033 0.0016 'International Tables Vol C Tables 4.2.6.8 and 6.1.1.4'
H H 0.0000 0.0000 'International Tables Vol C Tables 4.2.6.8 and 6.1.1.4'
N N 0.0061 0.0033 'International Tables Vol C Tables 4.2.6.8 and 6.1.1.4'
O O 0.0106 0.0060 'International Tables Vol C Tables 4.2.6.8 and 6.1.1.4'
S S 0.1246 0.1234 'International Tables Vol C Tables 4.2.6.8 and 6.1.1.4'

loop_
_geom_angle_atom_site_label_1
_geom_angle_atom_site_label_2
_geom_angle_atom_site_label_3
_geom_angle
_geom_angle_site_symmetry_1
O3 S1 O2 112.54(14) .
O3 S1 O1 113.21(14) .
O2 S1 O1 111.60(15) .
O3 S1 C4 106.5(2) .
O2 S1 C4 106.2(2) .
O1 S1 C4 106.2(2) .
C2 C1 C6 120.9(6) .
C2 C1 N1 117.7(8) .
C6 C1 N1 121.3(8) .
C1 C2 C3 120.7(7) .
C4 C3 C2 121.9(6) .
C3 C4 C5 117.6(5) .
C3 C4 S1 122.5(4) .
C5 C4 S1 119.8(4) .
C4 C5 C6 118.6(8) .
C1 C6 C5 119.8(8) .
N1 N1 C1 115.5(10) 2_565
N2 C7 N4 119.8(3) .
N2 C7 N3 120.0(3) .
N4 C7 N3 120.1(3) .

loop_
_geom_bond_atom_site_label_1
_geom_bond_atom_site_label_2
_geom_bond_distance
_geom_bond_site_symmetry_2
S1 O3 1.455(2) .
S1 O2 1.455(2) .
S1 O1 1.461(3) .
S1 C4 1.761(4) .
C1 C2 1.260(9) .
C1 C6 1.375(13) .
C1 N1 1.472(7) .
C2 C3 1.384(7) .
C3 C4 1.343(7) .
C4 C5 1.378(8) .
C5 C6 1.390(11) .
N1 N1 1.233(15) 2_565
C7 N2 1.317(4) .
C7 N4 1.331(4) .
C7 N3 1.333(4) .

loop_
_geom_torsion_atom_site_label_1
_geom_torsion_atom_site_label_2
_geom_torsion_atom_site_label_3
_geom_torsion_atom_site_label_4
_geom_torsion
_geom_torsion_site_symmetry_4
C6 C1 C2 C3 -0.6(14) .
N1 C1 C2 C3 -177.4(6) .
C1 C2 C3 C4 -1.7(11) .
C2 C3 C4 C5 6.3(10) .
C2 C3 C4 S1 -175.6(5) .
O3 S1 C4 C3 -35.1(5) .
O2 S1 C4 C3 85.0(4) .
O1 S1 C4 C3 -156.1(4) .
O3 S1 C4 C5 142.9(7) .
O2 S1 C4 C5 -96.9(7) .
O1 S1 C4 C5 22.0(7) .
C3 C4 C5 C6 -8.6(15) .
S1 C4 C5 C6 173.3(9) .
C2 C1 C6 C5 -1.9(19) .
N1 C1 C6 C5 174.8(10) .
C4 C5 C6 C1 6.6(20) .
C2 C1 N1 N1 179.3(9) 2_565
C6 C1 N1 N1 2.6(15) 2_565
